data_4315595
loop_
_publ_author_name
'David Buist'
'Neil J. Williams'
'Joseph H. Reibenspies'
'Robert D. Hancock'

_publ_section_title
;
 Control of Metal Ion Size-Based Selectivity through Chelate Ring
 Geometry. Metal Ion Complexing Properties of 2,2'-Biimidazole
;
_journal_name_full 'Inorganic Chemistry'
_journal_page_first 5033
_journal_page_last 5039
_journal_paper_doi 10.1021/ic100131z
_journal_volume 49
_journal_year 2010
_chemical_formula_sum 'C24 H24 Cl4 N16 O16 Pb2'
_chemical_formula_weight 1348.77
_chemical_name_systematic
;
 ?
;
_space_group_IT_number 2
_symmetry_cell_setting triclinic
_symmetry_space_group_name_Hall '-P 1'
_symmetry_space_group_name_H-M 'P -1'
_atom_sites_solution_hydrogens geom
_atom_sites_solution_primary direct
_atom_sites_solution_secondary difmap
_audit_creation_method SHELXL-97
_cell_angle_alpha 91.143(3)
_cell_angle_beta 104.066(2)
_cell_angle_gamma 106.044(3)
_cell_formula_units_Z 1
_cell_length_a 8.314(2)
_cell_length_b 8.677(2)
_cell_length_c 14.181(3)
_cell_measurement_reflns_used 7470
_cell_measurement_temperature 110(2)
_cell_measurement_theta_max 0.00
_cell_measurement_theta_min 0.00
_cell_volume 949.5(4)
_computing_cell_refinement 'Bruker SAINT'
_computing_data_collection 'Bruker APEX2'
_computing_data_reduction 'Bruker SAINT'
_computing_molecular_graphics 'Bruker SHELXTL'
_computing_publication_material 'Bruker SHELXTL'
_computing_structure_refinement 'SHELXL-97 (Sheldrick, 2008)'
_computing_structure_solution 'SHELXS-97 (Sheldrick, 2008)'
_diffrn_ambient_temperature 110(2)
_diffrn_measured_fraction_theta_full 0.944
_diffrn_measured_fraction_theta_max 0.944
_diffrn_measurement_device_type 'Bruker APEX-II CCD'
_diffrn_measurement_method '\f and \w scans'
_diffrn_radiation_monochromator graphite
_diffrn_radiation_source 'fine-focus sealed tube'
_diffrn_radiation_type MoK\a
_diffrn_radiation_wavelength 0.71073
_diffrn_reflns_av_R_equivalents 0.0445
_diffrn_reflns_av_sigmaI/netI 0.0542
_diffrn_reflns_limit_h_max 9
_diffrn_reflns_limit_h_min -9
_diffrn_reflns_limit_k_max 10
_diffrn_reflns_limit_k_min -10
_diffrn_reflns_limit_l_max 16
_diffrn_reflns_limit_l_min -16
_diffrn_reflns_number 7159
_diffrn_reflns_theta_full 25.00
_diffrn_reflns_theta_max 25.00
_diffrn_reflns_theta_min 2.64
_exptl_absorpt_coefficient_mu 9.230
_exptl_absorpt_correction_T_max 0.4039
_exptl_absorpt_correction_T_min 0.0907
_exptl_absorpt_correction_type multi-scan
_exptl_absorpt_process_details sadabs
_exptl_crystal_colour 'purple    '
_exptl_crystal_density_diffrn 2.359
_exptl_crystal_density_method 'not measured'
_exptl_crystal_description 'plate     '
_exptl_crystal_F_000 640
_exptl_crystal_size_max 0.50
_exptl_crystal_size_mid 0.17
_exptl_crystal_size_min 0.12
_refine_diff_density_max 1.794
_refine_diff_density_min -2.017
_refine_diff_density_rms 0.158
_refine_ls_extinction_coef 0.0044(6)
_refine_ls_extinction_expression Fc^*^=kFc[1+0.001xFc^2^\l^3^/sin(2\q)]^-1/4^
_refine_ls_extinction_method SHELXL
_refine_ls_goodness_of_fit_ref 1.004
_refine_ls_hydrogen_treatment constr
_refine_ls_matrix_type full
_refine_ls_number_parameters 327
_refine_ls_number_reflns 3155
_refine_ls_number_restraints 102
_refine_ls_restrained_S_all 0.988
_refine_ls_R_factor_all 0.0314
_refine_ls_R_factor_gt 0.0300
_refine_ls_shift/su_max 0.001
_refine_ls_shift/su_mean 0.000
_refine_ls_structure_factor_coef Fsqd
_refine_ls_weighting_details 'calc w=1/[\s^2^(Fo^2^)+(0.0300P)^2^+2.5000P] where P=(Fo^2^+2Fc^2^)/3'
_refine_ls_weighting_scheme calc
_refine_ls_wR_factor_gt 0.0698
_refine_ls_wR_factor_ref 0.0704
_reflns_number_gt 3031
_reflns_number_total 3155
_reflns_threshold_expression >2sigma(I)
_cod_data_source_file ic100131z_si_003.cif
_cod_data_source_block rh83a
_cod_depositor_comments
;
The following automatic conversions were performed:

'_symmetry_cell_setting' value 'Triclinic' changed to 'triclinic'
according to the built-in table from CIF Core dictionary named
'cif_core.dic' version 2.4.1 from 2010-06-29.

Automatic conversion script
Id: cif_fix_values 1646 2011-03-28 12:23:43Z adriana 
;
_cod_database_code 4315595

loop_
_symmetry_equiv_pos_as_xyz
'x, y, z'
'-x, -y, -z'

loop_
_atom_site_label
_atom_site_type_symbol
_atom_site_fract_x
_atom_site_fract_y
_atom_site_fract_z
_atom_site_U_iso_or_equiv
_atom_site_adp_type
_atom_site_occupancy
_atom_site_symmetry_multiplicity
_atom_site_calc_flag
_atom_site_refinement_flags
_atom_site_disorder_assembly
_atom_site_disorder_group
Pb1 Pb 0.10039(2) 0.38603(2) 0.224539(13) 0.01605(11) Uani 1 1 d . . .
Cl1_1 Cl -0.25739(16) 0.44016(15) 0.01001(9) 0.0149(3) Uani 1 1 d DU . .
O1_1 O -0.2900(5) 0.4846(5) -0.0895(3) 0.0236(9) Uani 1 1 d DU . .
O2_1 O -0.1903(5) 0.5853(5) 0.0781(3) 0.0233(9) Uani 1 1 d DU . .
O3_1 O -0.4148(5) 0.3425(5) 0.0262(3) 0.0265(9) Uani 1 1 d DU . .
O4_1 O -0.1283(5) 0.3542(5) 0.0257(3) 0.0212(9) Uani 1 1 d DU . .
Cl1_2 Cl 0.2306(17) 0.8163(12) 0.3543(7) 0.0168(19) Uani 0.541(8) 1 d PDU A 1
O1_2 O 0.3308(11) 0.7106(10) 0.3350(7) 0.037(3) Uani 0.541(8) 1 d PDU A 1
O2_2 O 0.0521(10) 0.7465(12) 0.3019(6) 0.033(2) Uani 0.541(8) 1 d PDU A 1
O3_2 O 0.2979(12) 0.9696(9) 0.3229(6) 0.039(3) Uani 0.541(8) 1 d PDU A 1
O4_2 O 0.2474(12) 0.8322(12) 0.4584(5) 0.039(3) Uani 0.541(8) 1 d PDU A 1
Cl1_3 Cl 0.211(2) 0.7917(14) 0.3524(9) 0.021(3) Uani 0.459(8) 1 d PDU A 2
O1_3 O 0.1567(11) 0.6426(10) 0.3962(6) 0.022(2) Uani 0.459(8) 1 d PDU A 2
O2_3 O 0.2497(14) 0.7549(11) 0.2613(7) 0.032(3) Uani 0.459(8) 1 d PDU A 2
O3_3 O 0.0794(13) 0.8704(14) 0.3324(8) 0.035(3) Uani 0.459(8) 1 d PDU A 2
O4_3 O 0.3666(14) 0.9000(13) 0.4169(9) 0.051(4) Uani 0.459(8) 1 d PDU A 2
N1 N 0.1658(6) 0.2818(6) 0.3862(3) 0.0180(10) Uani 1 1 d . . .
C1 C 0.0719(8) 0.2125(7) 0.4500(4) 0.0225(13) Uani 1 1 d . . .
H1A H -0.0501 0.1883 0.4393 0.027 Uiso 1 1 calc R . .
N2 N 0.3460(6) 0.2365(6) 0.5161(3) 0.0215(11) Uani 1 1 d . . .
H2B H 0.4424 0.2326 0.5574 0.026 Uiso 1 1 calc R . .
C2 C 0.1825(8) 0.1848(8) 0.5303(5) 0.0272(14) Uani 1 1 d . . .
H2A H 0.1529 0.1385 0.5862 0.033 Uiso 1 1 calc R . .
N3 N 0.4270(6) 0.4197(6) 0.2929(3) 0.0201(10) Uani 1 1 d . . .
C3 C 0.3329(8) 0.2944(7) 0.4273(4) 0.0201(12) Uani 1 1 d . . .
N4 N 0.6359(6) 0.3862(6) 0.4127(4) 0.0209(10) Uani 1 1 d . . .
H4A H 0.6899 0.3596 0.4686 0.025 Uiso 1 1 calc R . .
C4 C 0.4632(7) 0.3640(6) 0.3798(4) 0.0167(11) Uani 1 1 d . . .
N5 N -0.1580(6) 0.1183(6) 0.2137(3) 0.0183(10) Uani 1 1 d . . .
C5 C 0.7114(8) 0.4589(7) 0.3418(4) 0.0230(13) Uani 1 1 d . . .
H5A H 0.8311 0.4892 0.3437 0.028 Uiso 1 1 calc R . .
N6 N -0.2656(6) -0.1382(6) 0.1565(3) 0.0187(10) Uani 1 1 d . . .
H6B H -0.2753 -0.2320 0.1271 0.022 Uiso 1 1 calc R . .
C6 C 0.5814(8) 0.4783(7) 0.2694(4) 0.0212(13) Uani 1 1 d . . .
H6A H 0.5950 0.5255 0.2109 0.025 Uiso 1 1 calc R . .
N7 N 0.1429(6) 0.1597(6) 0.1494(3) 0.0162(10) Uani 1 1 d . . .
C7 C -0.3173(7) 0.0572(7) 0.2320(4) 0.0203(12) Uani 1 1 d . . .
H7A H -0.3725 0.1167 0.2638 0.024 Uiso 1 1 calc R . .
N8 N 0.0764(6) -0.0939(6) 0.0920(3) 0.0155(9) Uani 1 1 d . . .
H8B H 0.0181 -0.1962 0.0758 0.019 Uiso 1 1 calc R . .
C8 C -0.3847(7) -0.1016(7) 0.1978(4) 0.0186(12) Uani 1 1 d . . .
H8A H -0.4923 -0.1723 0.2018 0.022 Uiso 1 1 calc R . .
C9 C -0.1304(7) -0.0040(6) 0.1690(4) 0.0135(11) Uani 1 1 d . . .
C10 C 0.0258(7) 0.0166(7) 0.1373(4) 0.0150(11) Uani 1 1 d . . .
C11 C 0.2346(7) -0.0183(7) 0.0756(4) 0.0162(11) Uani 1 1 d . . .
H11A H 0.3015 -0.0660 0.0452 0.019 Uiso 1 1 calc R . .
C12 C 0.2766(7) 0.1390(7) 0.1118(4) 0.0183(12) Uani 1 1 d . . .
H12A H 0.3796 0.2206 0.1114 0.022 Uiso 1 1 calc R . .

loop_
_atom_site_aniso_label
_atom_site_aniso_U_11
_atom_site_aniso_U_22
_atom_site_aniso_U_33
_atom_site_aniso_U_23
_atom_site_aniso_U_13
_atom_site_aniso_U_12
Pb1 0.01793(15) 0.01344(15) 0.01558(14) 0.00190(8) 0.00170(8) 0.00485(9)
Cl1_1 0.0155(6) 0.0123(6) 0.0158(6) 0.0043(5) 0.0052(5) 0.0013(5)
O1_1 0.026(2) 0.026(2) 0.017(2) 0.0110(17) 0.0059(17) 0.0037(18)
O2_1 0.019(2) 0.021(2) 0.027(2) -0.0055(17) 0.0039(17) 0.0034(17)
O3_1 0.022(2) 0.026(2) 0.031(2) 0.0084(18) 0.0113(18) 0.0002(18)
O4_1 0.020(2) 0.021(2) 0.025(2) 0.0036(16) 0.0056(17) 0.0090(17)
Cl1_2 0.017(3) 0.016(3) 0.019(3) 0.010(2) 0.007(2) 0.006(3)
O1_2 0.026(5) 0.037(5) 0.043(6) -0.020(4) 0.005(4) 0.006(4)
O2_2 0.018(5) 0.044(6) 0.034(5) 0.011(4) 0.000(4) 0.007(4)
O3_2 0.053(6) 0.019(5) 0.037(5) 0.013(4) 0.007(4) 0.001(4)
O4_2 0.042(6) 0.058(6) 0.021(4) 0.004(4) 0.005(4) 0.023(5)
Cl1_3 0.018(4) 0.016(4) 0.026(4) -0.004(3) 0.000(3) 0.005(3)
O1_3 0.026(5) 0.029(5) 0.011(4) 0.007(3) 0.006(3) 0.007(4)
O2_3 0.043(6) 0.019(5) 0.041(6) 0.013(4) 0.023(5) 0.010(4)
O3_3 0.032(6) 0.044(8) 0.040(6) 0.021(5) 0.013(5) 0.024(5)
O4_3 0.038(7) 0.027(6) 0.060(8) -0.009(5) -0.026(6) -0.002(5)
N1 0.020(2) 0.020(2) 0.014(2) 0.0075(18) 0.0050(19) 0.006(2)
C1 0.023(3) 0.021(3) 0.025(3) 0.008(2) 0.011(3) 0.004(2)
N2 0.021(3) 0.025(3) 0.014(2) 0.0096(19) 0.0003(19) 0.002(2)
C2 0.026(3) 0.028(3) 0.027(3) 0.005(3) 0.013(3) 0.003(3)
N3 0.019(2) 0.014(2) 0.019(2) 0.0018(19) -0.0023(19) -0.0020(19)
C3 0.025(3) 0.018(3) 0.019(3) 0.007(2) 0.004(2) 0.010(2)
N4 0.017(2) 0.027(3) 0.020(2) 0.001(2) 0.0048(19) 0.008(2)
C4 0.015(3) 0.009(3) 0.019(3) 0.001(2) 0.002(2) -0.005(2)
N5 0.015(2) 0.017(2) 0.020(2) -0.0033(19) 0.0028(19) 0.0019(19)
C5 0.022(3) 0.021(3) 0.028(3) 0.005(2) 0.015(3) 0.001(2)
N6 0.015(2) 0.016(2) 0.026(2) 0.0003(19) 0.0094(19) 0.0017(19)
C6 0.026(3) 0.014(3) 0.018(3) 0.009(2) 0.007(2) -0.004(2)
N7 0.013(2) 0.018(2) 0.015(2) 0.0048(18) 0.0010(18) 0.0020(19)
C7 0.018(3) 0.020(3) 0.023(3) 0.001(2) 0.005(2) 0.007(2)
N8 0.020(2) 0.012(2) 0.014(2) 0.0052(17) 0.0047(18) 0.0047(19)
C8 0.012(3) 0.022(3) 0.026(3) 0.007(2) 0.011(2) 0.004(2)
C9 0.014(3) 0.013(3) 0.011(2) 0.004(2) -0.001(2) 0.002(2)
C10 0.018(3) 0.015(3) 0.011(2) 0.004(2) 0.000(2) 0.005(2)
C11 0.017(3) 0.014(3) 0.017(3) 0.009(2) 0.004(2) 0.004(2)
C12 0.013(3) 0.018(3) 0.025(3) 0.004(2) 0.007(2) 0.005(2)

loop_
_atom_type_symbol
_atom_type_description
_atom_type_scat_dispersion_real
_atom_type_scat_dispersion_imag
_atom_type_scat_source
C C 0.0033 0.0016 'International Tables Vol C Tables 4.2.6.8 and 6.1.1.4'
H H 0.0000 0.0000 'International Tables Vol C Tables 4.2.6.8 and 6.1.1.4'
Cl Cl 0.1484 0.1585 'International Tables Vol C Tables 4.2.6.8 and 6.1.1.4'
N N 0.0061 0.0033 'International Tables Vol C Tables 4.2.6.8 and 6.1.1.4'
O O 0.0106 0.0060 'International Tables Vol C Tables 4.2.6.8 and 6.1.1.4'
Pb Pb -3.3944 10.1111 'International Tables Vol C Tables 4.2.6.8 and 6.1.1.4'

loop_
_geom_angle_atom_site_label_1
_geom_angle_atom_site_label_2
_geom_angle_atom_site_label_3
_geom_angle
_geom_angle_site_symmetry_1
_geom_angle_site_symmetry_3
_geom_angle_publ_flag
N7 Pb1 N1 90.73(16) . . ?
N7 Pb1 N3 76.17(15) . . ?
N1 Pb1 N3 67.59(16) . . ?
N7 Pb1 N5 67.33(15) . . ?
N1 Pb1 N5 74.95(15) . . ?
N3 Pb1 N5 126.47(15) . . ?
O3_1 Cl1_1 O4_1 110.5(3) . . ?
O3_1 Cl1_1 O1_1 109.2(3) . . ?
O4_1 Cl1_1 O1_1 109.6(2) . . ?
O3_1 Cl1_1 O2_1 109.8(2) . . ?
O4_1 Cl1_1 O2_1 108.1(2) . . ?
O1_1 Cl1_1 O2_1 109.6(2) . . ?
O3_2 Cl1_2 O2_2 110.4(8) . . ?
O3_2 Cl1_2 O4_2 109.6(8) . . ?
O2_2 Cl1_2 O4_2 110.6(10) . . ?
O3_2 Cl1_2 O1_2 108.9(11) . . ?
O2_2 Cl1_2 O1_2 108.9(8) . . ?
O4_2 Cl1_2 O1_2 108.5(8) . . ?
O3_3 Cl1_3 O1_3 111.7(13) . . ?
O3_3 Cl1_3 O4_3 109.0(10) . . ?
O1_3 Cl1_3 O4_3 110.3(10) . . ?
O3_3 Cl1_3 O2_3 108.9(10) . . ?
O1_3 Cl1_3 O2_3 108.6(9) . . ?
O4_3 Cl1_3 O2_3 108.3(13) . . ?
C3 N1 C1 107.6(5) . . ?
C3 N1 Pb1 116.5(4) . . ?
C1 N1 Pb1 135.9(4) . . ?
C2 C1 N1 108.5(5) . . ?
C2 C1 H1A 125.8 . . ?
N1 C1 H1A 125.8 . . ?
C3 N2 C2 108.1(5) . . ?
C3 N2 H2B 125.9 . . ?
C2 N2 H2B 125.9 . . ?
C1 C2 N2 107.1(5) . . ?
C1 C2 H2A 126.5 . . ?
N2 C2 H2A 126.5 . . ?
C4 N3 C6 106.5(5) . . ?
C4 N3 Pb1 112.8(4) . . ?
C6 N3 Pb1 140.7(4) . . ?
N1 C3 N2 108.7(5) . . ?
N1 C3 C4 121.1(5) . . ?
N2 C3 C4 130.1(5) . . ?
C4 N4 C5 107.0(5) . . ?
C4 N4 H4A 126.5 . . ?
C5 N4 H4A 126.5 . . ?
N3 C4 N4 110.3(5) . . ?
N3 C4 C3 122.1(5) . . ?
N4 C4 C3 127.6(5) . . ?
C9 N5 C7 105.3(4) . . ?
C9 N5 Pb1 110.4(3) . . ?
C7 N5 Pb1 144.2(4) . . ?
C6 C5 N4 106.5(5) . . ?
C6 C5 H5A 126.8 . . ?
N4 C5 H5A 126.8 . . ?
C9 N6 C8 107.3(5) . . ?
C9 N6 H6B 126.3 . . ?
C8 N6 H6B 126.3 . . ?
C5 C6 N3 109.7(5) . . ?
C5 C6 H6A 125.1 . . ?
N3 C6 H6A 125.1 . . ?
C10 N7 C12 106.6(5) . . ?
C10 N7 Pb1 120.6(4) . . ?
C12 N7 Pb1 132.8(4) . . ?
C8 C7 N5 110.0(5) . . ?
C8 C7 H7A 125.0 . . ?
N5 C7 H7A 125.0 . . ?
C10 N8 C11 108.1(4) . . ?
C10 N8 H8B 126.0 . . ?
C11 N8 H8B 126.0 . . ?
C7 C8 N6 105.9(5) . . ?
C7 C8 H8A 127.0 . . ?
N6 C8 H8A 127.0 . . ?
N5 C9 N6 111.4(5) . . ?
N5 C9 C10 120.8(5) . . ?
N6 C9 C10 127.7(5) . . ?
N7 C10 N8 110.3(5) . . ?
N7 C10 C9 120.7(5) . . ?
N8 C10 C9 129.0(5) . . ?
C12 C11 N8 106.4(5) . . ?
C12 C11 H11A 126.8 . . ?
N8 C11 H11A 126.8 . . ?
C11 C12 N7 108.6(5) . . ?
C11 C12 H12A 125.7 . . ?
N7 C12 H12A 125.7 . . ?

loop_
_geom_bond_atom_site_label_1
_geom_bond_atom_site_label_2
_geom_bond_distance
_geom_bond_site_symmetry_2
_geom_bond_publ_flag
Pb1 N7 2.366(5) . ?
Pb1 N1 2.474(5) . ?
Pb1 N3 2.582(5) . ?
Pb1 N5 2.665(5) . ?
Cl1_1 O3_1 1.423(4) . ?
Cl1_1 O4_1 1.446(4) . ?
Cl1_1 O1_1 1.452(4) . ?
Cl1_1 O2_1 1.460(4) . ?
Cl1_2 O3_2 1.420(12) . ?
Cl1_2 O2_2 1.439(13) . ?
Cl1_2 O4_2 1.449(11) . ?
Cl1_2 O1_2 1.461(12) . ?
Cl1_3 O3_3 1.415(14) . ?
Cl1_3 O1_3 1.451(14) . ?
Cl1_3 O4_3 1.455(13) . ?
Cl1_3 O2_3 1.457(15) . ?
N1 C3 1.342(8) . ?
N1 C1 1.377(7) . ?
C1 C2 1.351(9) . ?
C1 H1A 0.9500 . ?
N2 C3 1.355(7) . ?
N2 C2 1.375(8) . ?
N2 H2B 0.8800 . ?
C2 H2A 0.9500 . ?
N3 C4 1.329(8) . ?
N3 C6 1.369(8) . ?
C3 C4 1.415(8) . ?
N4 C4 1.355(7) . ?
N4 C5 1.385(8) . ?
N4 H4A 0.8800 . ?
N5 C9 1.326(7) . ?
N5 C7 1.374(7) . ?
C5 C6 1.348(9) . ?
C5 H5A 0.9500 . ?
N6 C9 1.350(7) . ?
N6 C8 1.369(7) . ?
N6 H6B 0.8800 . ?
C6 H6A 0.9500 . ?
N7 C10 1.327(7) . ?
N7 C12 1.396(7) . ?
C7 C8 1.365(8) . ?
C7 H7A 0.9500 . ?
N8 C10 1.356(7) . ?
N8 C11 1.376(7) . ?
N8 H8B 0.8800 . ?
C8 H8A 0.9500 . ?
C9 C10 1.442(8) . ?
C11 C12 1.368(8) . ?
C11 H11A 0.9500 . ?
C12 H12A 0.9500 . ?

loop_
_geom_torsion_atom_site_label_1
_geom_torsion_atom_site_label_2
_geom_torsion_atom_site_label_3
_geom_torsion_atom_site_label_4
_geom_torsion
_geom_torsion_site_symmetry_1
_geom_torsion_site_symmetry_2
_geom_torsion_site_symmetry_3
_geom_torsion_site_symmetry_4
_geom_torsion_publ_flag
N7 Pb1 N1 C3 74.7(4) . . . . ?
N3 Pb1 N1 C3 0.0(4) . . . . ?
N5 Pb1 N1 C3 141.0(4) . . . . ?
N7 Pb1 N1 C1 -106.7(5) . . . . ?
N3 Pb1 N1 C1 178.6(6) . . . . ?
N5 Pb1 N1 C1 -40.5(5) . . . . ?
C3 N1 C1 C2 0.7(7) . . . . ?
Pb1 N1 C1 C2 -178.0(4) . . . . ?
N1 C1 C2 N2 -0.3(7) . . . . ?
C3 N2 C2 C1 -0.2(7) . . . . ?
N7 Pb1 N3 C4 -96.7(4) . . . . ?
N1 Pb1 N3 C4 0.0(4) . . . . ?
N5 Pb1 N3 C4 -49.2(4) . . . . ?
N7 Pb1 N3 C6 83.7(6) . . . . ?
N1 Pb1 N3 C6 -179.6(6) . . . . ?
N5 Pb1 N3 C6 131.2(6) . . . . ?
C1 N1 C3 N2 -0.8(6) . . . . ?
Pb1 N1 C3 N2 178.2(4) . . . . ?
C1 N1 C3 C4 -178.9(5) . . . . ?
Pb1 N1 C3 C4 0.0(7) . . . . ?
C2 N2 C3 N1 0.6(6) . . . . ?
C2 N2 C3 C4 178.5(6) . . . . ?
C6 N3 C4 N4 0.4(6) . . . . ?
Pb1 N3 C4 N4 -179.3(3) . . . . ?
C6 N3 C4 C3 179.8(5) . . . . ?
Pb1 N3 C4 C3 0.0(6) . . . . ?
C5 N4 C4 N3 -0.5(6) . . . . ?
C5 N4 C4 C3 -179.8(5) . . . . ?
N1 C3 C4 N3 -0.1(8) . . . . ?
N2 C3 C4 N3 -177.7(6) . . . . ?
N1 C3 C4 N4 179.2(5) . . . . ?
N2 C3 C4 N4 1.5(10) . . . . ?
N7 Pb1 N5 C9 -1.5(3) . . . . ?
N1 Pb1 N5 C9 -98.8(4) . . . . ?
N3 Pb1 N5 C9 -52.4(4) . . . . ?
N7 Pb1 N5 C7 -176.3(7) . . . . ?
N1 Pb1 N5 C7 86.4(6) . . . . ?
N3 Pb1 N5 C7 132.8(6) . . . . ?
C4 N4 C5 C6 0.3(6) . . . . ?
N4 C5 C6 N3 -0.1(7) . . . . ?
C4 N3 C6 C5 -0.2(7) . . . . ?
Pb1 N3 C6 C5 179.4(4) . . . . ?
N1 Pb1 N7 C10 73.9(4) . . . . ?
N3 Pb1 N7 C10 140.6(4) . . . . ?
N5 Pb1 N7 C10 0.5(4) . . . . ?
N1 Pb1 N7 C12 -105.4(5) . . . . ?
N3 Pb1 N7 C12 -38.7(5) . . . . ?
N5 Pb1 N7 C12 -178.7(5) . . . . ?
C9 N5 C7 C8 -0.2(6) . . . . ?
Pb1 N5 C7 C8 174.7(5) . . . . ?
N5 C7 C8 N6 -0.8(7) . . . . ?
C9 N6 C8 C7 1.5(6) . . . . ?
C7 N5 C9 N6 1.2(6) . . . . ?
Pb1 N5 C9 N6 -175.6(3) . . . . ?
C7 N5 C9 C10 179.2(5) . . . . ?
Pb1 N5 C9 C10 2.4(6) . . . . ?
C8 N6 C9 N5 -1.8(6) . . . . ?
C8 N6 C9 C10 -179.6(5) . . . . ?
C12 N7 C10 N8 -1.3(6) . . . . ?
Pb1 N7 C10 N8 179.3(3) . . . . ?
C12 N7 C10 C9 179.9(5) . . . . ?
Pb1 N7 C10 C9 0.5(7) . . . . ?
C11 N8 C10 N7 0.9(6) . . . . ?
C11 N8 C10 C9 179.7(5) . . . . ?
N5 C9 C10 N7 -2.1(8) . . . . ?
N6 C9 C10 N7 175.5(5) . . . . ?
N5 C9 C10 N8 179.2(5) . . . . ?
N6 C9 C10 N8 -3.1(9) . . . . ?
C10 N8 C11 C12 -0.2(6) . . . . ?
N8 C11 C12 N7 -0.6(6) . . . . ?
C10 N7 C12 C11 1.1(6) . . . . ?
Pb1 N7 C12 C11 -179.5(4) . . . . ?
